data_7131112
loop_
_publ_author_name
'Liu, Wei-Dong'
'Li, Guan-Jun'
'Xu, Han'
'Deng, Yong-Kai'
'Du, Ming-Hao'
'Long, La-Sheng'
'Zheng, Lan-Sun'
'Kong, Xiang-Jian'

_publ_section_title
;
 Circularly polarized luminescence and performance modulation of chiral
 europium-titanium (Eu<sub>2</sub>Ti<sub>4</sub>)-oxo clusters.
;
_journal_issue 3
_journal_name_full 'Chemical communications (Cambridge, England)'
_journal_page_first 346
_journal_page_last 349
_journal_paper_doi 10.1039/d2cc05816b
_journal_volume 59
_journal_year 2023
_chemical_absolute_configuration ad
_chemical_formula_moiety 'C84 H126 Eu2 N4 O26 Ti4'
_chemical_formula_sum 'C84 H126 Eu2 N4 O26 Ti4'
_chemical_formula_weight 2103.40
_space_group_crystal_system monoclinic
_space_group_IT_number 5
_space_group_name_Hall 'C 2y'
_space_group_name_H-M_alt 'C 1 2 1'
_atom_sites_solution_hydrogens geom
_audit_creation_date 2022-11-28
_audit_creation_method
;
Olex2 1.5
(compiled 2021.12.09 svn.r5202d8cf for OlexSys, GUI svn.r6439)
;
_audit_update_record
;
2022-11-29 deposited with the CCDC.	2022-11-30 downloaded from the CCDC.
;
_cell_angle_alpha 90
_cell_angle_beta 125.081(6)
_cell_angle_gamma 90
_cell_formula_units_Z 2
_cell_length_a 26.7869(10)
_cell_length_b 15.6539(4)
_cell_length_c 14.6425(6)
_cell_measurement_reflns_used 15145
_cell_measurement_temperature 100.00(10)
_cell_measurement_theta_max 76.1120
_cell_measurement_theta_min 3.4480
_cell_volume 5024.5(5)
_computing_cell_refinement 'CrysAlisPro 1.171.41.110a (Rigaku OD, 2021)'
_computing_data_collection 'CrysAlisPro 1.171.41.110a (Rigaku OD, 2021)'
_computing_data_reduction 'CrysAlisPro 1.171.41.110a (Rigaku OD, 2021)'
_computing_molecular_graphics 'Olex2 1.5 (Dolomanov et al., 2009)'
_computing_publication_material 'Olex2 1.5 (Dolomanov et al., 2009)'
_computing_structure_refinement 'SHELXL 2018/3 (Sheldrick, 2015)'
_computing_structure_solution 'SHELXT 2018/2 (Sheldrick, 2018)'
_diffrn_ambient_environment N~2~
_diffrn_ambient_temperature 100.00(10)
_diffrn_detector 'Hybrid Pixel Array Detector'
_diffrn_detector_area_resol_mean 10.0000
_diffrn_detector_type HyPix
_diffrn_measured_fraction_theta_full 1.000
_diffrn_measured_fraction_theta_max 0.952
_diffrn_measurement_details
;
List of Runs (angles in degrees, time in seconds):

  # Type    Start    End  Width  t~exp~   \w     \q     \k     \f   Frames
#--------------------------------------------------------------------------
  1  \w     34.00  72.00   0.50    0.05    --   47.62  57.00 -60.00   76
  2  \w     27.00 118.00   0.50    0.05    --   47.62  77.00-150.00  182
  3  \w     58.00  84.00   0.50    0.05    --   47.62  52.00-179.00   52
  4  \w    -12.00  27.00   0.50    0.05    --   47.62 -19.00 -90.00   78
  5  \w    -25.00  11.00   0.50    0.05    --   47.62 -19.00-120.00   72
  6  \w    -23.00  28.00   0.50    0.05    --   47.62 -52.00  35.00  102
  7  \w     89.00 114.00   0.50    0.15    --  107.42  77.00-120.00   50
  8  \w     99.00 136.00   0.50    0.15    --  107.42  52.00-179.00   74
  9  \w    153.00 178.00   0.50    0.15    --  107.42  52.00-179.00   50
 10  \w     38.00  95.00   0.50    0.15    --  107.42 -77.00 -60.00  114
 11  \w     46.00  73.00   0.50    0.15    --  107.42 -61.00   0.00   54
 12  \w     40.00  73.00   0.50    0.15    --  107.42 -61.00  60.00   66
 13  \w     35.00  60.00   0.50    0.15    --  107.42 -52.00  35.00   50
 14  \w     42.00  67.00   0.50    0.15    --  107.42 -61.00 -60.00   50
 15  \w     42.00  68.00   0.50    0.15    --  107.42 -61.00-120.00   52
 16  \w     80.00 105.00   0.50    0.15    --  107.42 -95.00-150.00   50
 17  \w     35.00  73.00   0.50    0.15    --  107.42 -95.00-150.00   76
 18  \w     37.00 112.00   0.50    0.15    --  107.42-125.00-150.00  150
 19  \w    -77.00 -52.00   0.50    0.05    --  -47.62 -52.00  35.00   50
 20  \w   -118.00 -80.00   0.50    0.05    --  -47.62 -38.00-120.00   76
 21  \w    -48.00 -21.00   0.50    0.05    --  -47.62 125.00   0.00   54
 22  \w    -89.00 -50.00   0.50    0.05    --  -47.62 125.00   0.00   78
 23  \w    -69.00 -28.00   0.50    0.15    --  -99.00  61.00 -60.00   82
 24  \w    -56.00  25.00   0.50    0.05    --  -47.62  52.00-179.00  162
 25  \w    -57.00 -31.00   0.50    0.15    --  -99.00  52.00-179.00   52
 26  \w    -68.00 -28.00   0.50    0.15    --  -99.00  61.00  30.00   80
 27  \w    -65.00 -33.00   0.50    0.15    --  -99.00  61.00  90.00   64
 28  \w    -65.00 -28.00   0.50    0.15    --  -99.00  61.00 120.00   74
 29  \w   -171.00-143.00   0.50    0.15    --  -99.00 -15.00   0.00   56
 30  \w   -170.00-113.00   0.50    0.15    --  -99.00 -77.00   0.00  114
 31  \w   -110.00 -78.00   0.50    0.15    --  -99.00 -77.00   0.00   64
 32  \w   -102.00 -77.00   0.50    0.15    --  -99.00 -77.00 -60.00   50
 33  \w   -124.00 -78.00   0.50    0.15    --  -99.00 -77.00 -30.00   92
 34  \w   -168.00-142.00   0.50    0.15    --  -99.00 -61.00 -30.00   52
 35  \w   -117.00 -85.00   0.50    0.15    --  -99.00 -61.00 -30.00   64
 36  \w   -122.00 -84.00   0.50    0.15    --  -99.00 -61.00 -90.00   76
 37  \w   -121.00 -84.00   0.50    0.15    --  -99.00 -61.00 -60.00   74
 38  \w   -169.00 -86.00   0.50    0.15    --  -99.00 -55.00 -76.35  166
 39  \w   -130.00 -86.00   0.50    0.15    --  -99.00 -56.00 -70.31   88
 40  \w   -166.00 -90.00   0.50    0.15    --  -99.00 -45.00 -60.00  152
 41  \w   -142.00-102.00   0.50    0.15    --  -99.00 -52.00  35.00   80
 42  \w   -115.00 -83.00   0.50    0.15    --  -99.00 -77.00 150.00   64
 43  \w   -170.00 -88.00   0.50    0.15    --  -99.00 -61.00 120.00  164
 44  \w   -158.00-128.00   0.50    0.15    --  -99.00 -45.00 150.00   60
 45  \w   -166.00-136.00   0.50    0.15    --  -99.00 -77.00 150.00   60
 46  \w   -169.00 -94.00   0.50    0.15    --  -99.00 -45.00  90.00  150
 47  \w   -138.00-112.00   0.50    0.15    --  -99.00 -15.00   0.00   52
 48  \w   -172.00-118.00   0.50    0.15    --  -99.00 -30.00-120.00  108
 49  \w   -171.00 -89.00   0.50    0.15    --  -99.00 -30.00-150.00  164
;
_diffrn_measurement_device 'four-circle diffractometer'
_diffrn_measurement_device_type 'XtaLAB Synergy R, DW system, HyPix'
_diffrn_measurement_method '\w scans'
_diffrn_orient_matrix_type 'CrysAlisPro convention (1999,Acta A55,543-557)'
_diffrn_orient_matrix_UB_11 -0.0544412000
_diffrn_orient_matrix_UB_12 -0.0186587000
_diffrn_orient_matrix_UB_13 0.0062701000
_diffrn_orient_matrix_UB_21 -0.0405044000
_diffrn_orient_matrix_UB_22 0.0595863000
_diffrn_orient_matrix_UB_23 -0.1003076000
_diffrn_orient_matrix_UB_31 -0.0184079000
_diffrn_orient_matrix_UB_32 -0.0760184000
_diffrn_orient_matrix_UB_33 -0.0802148000
_diffrn_radiation_monochromator mirror
_diffrn_radiation_probe x-ray
_diffrn_radiation_type 'Cu K\a'
_diffrn_radiation_wavelength 1.54184
_diffrn_reflns_av_R_equivalents 0.0569
_diffrn_reflns_av_unetI/netI 0.0545
_diffrn_reflns_Laue_measured_fraction_full 1.000
_diffrn_reflns_Laue_measured_fraction_max 0.952
_diffrn_reflns_limit_h_max 33
_diffrn_reflns_limit_h_min -33
_diffrn_reflns_limit_k_max 19
_diffrn_reflns_limit_k_min -19
_diffrn_reflns_limit_l_max 18
_diffrn_reflns_limit_l_min -18
_diffrn_reflns_number 35765
_diffrn_reflns_point_group_measured_fraction_full 0.992
_diffrn_reflns_point_group_measured_fraction_max 0.925
_diffrn_reflns_theta_full 67.684
_diffrn_reflns_theta_max 77.979
_diffrn_reflns_theta_min 3.469
_diffrn_source 'Rotating-anode X-ray tube'
_diffrn_source_type 'Rigaku (Cu) X-ray Source'
_exptl_absorpt_coefficient_mu 11.935
_exptl_absorpt_correction_T_max 1.00000
_exptl_absorpt_correction_T_min 0.67406
_exptl_absorpt_correction_type multi-scan
_exptl_absorpt_process_details
;
CrysAlisPro 1.171.41.110a (Rigaku Oxford Diffraction, 2021)
Empirical absorption correction using spherical harmonics,
implemented in SCALE3 ABSPACK scaling algorithm.
;
_exptl_crystal_colour colourless
_exptl_crystal_colour_primary colourless
_exptl_crystal_density_diffrn 1.390
_exptl_crystal_description block
_exptl_crystal_F_000 2160
_exptl_crystal_size_max 0.1
_exptl_crystal_size_mid 0.06
_exptl_crystal_size_min 0.03
_refine_diff_density_max 2.491
_refine_diff_density_min -1.656
_refine_diff_density_rms 0.090
_refine_ls_abs_structure_details
;
 Refined as an inversion twin.
;
_refine_ls_abs_structure_Flack 0.085(12)
_refine_ls_extinction_method none
_refine_ls_goodness_of_fit_ref 1.074
_refine_ls_hydrogen_treatment constr
_refine_ls_matrix_type full
_refine_ls_number_parameters 688
_refine_ls_number_reflns 9962
_refine_ls_number_restraints 415
_refine_ls_restrained_S_all 1.062
_refine_ls_R_factor_all 0.0673
_refine_ls_R_factor_gt 0.0576
_refine_ls_shift/su_max 0.007
_refine_ls_shift/su_mean 0.000
_refine_ls_structure_factor_coef Fsqd
_refine_ls_weighting_details 'w=1/[\s^2^(Fo^2^)+(0.0908P)^2^+13.5922P] where P=(Fo^2^+2Fc^2^)/3'
_refine_ls_weighting_scheme calc
_refine_ls_wR_factor_gt 0.1565
_refine_ls_wR_factor_ref 0.1644
_reflns_Friedel_coverage 0.873
_reflns_Friedel_fraction_full 0.984
_reflns_Friedel_fraction_max 0.897
_reflns_number_gt 8424
_reflns_number_total 9962
_reflns_threshold_expression 'I > 2\s(I)'
_cod_data_source_file d2cc05816b2.cif
_cod_data_source_block 1
_cod_depositor_comments 'Adding full bibliography for 7131110--7131117.cif.'
_cod_original_cell_volume 5024.5(4)
_cod_database_code 7131112
_shelx_shelxl_version_number 2018/3
_chemical_oxdiff_formula C88H132Eu2N6O26Ti4
_chemical_oxdiff_usercomment lwd-(+)-PA-Eu2Ti4
_shelx_space_group_comment
;
The symmetry employed for this shelxl refinement is uniquely defined
by the following loop, which should always be used as a source of
symmetry information in preference to the above space-group names.
They are only intended as comments.
;
_shelx_estimated_absorpt_t_max 0.716
_shelx_estimated_absorpt_t_min 0.382
_olex2_refinement_description
;
1. Twinned data refinement
 Scales: 0.915(13)
 0.085(13)
2. Fixed Uiso
 At 1.2 times of:
  All C(H) groups, All C(H,H) groups
 At 1.5 times of:
  All C(H,H,H) groups
3. Restrained distances
 C44-C23 \\sim C44-C23A
 with sigma of 0.02
 C14-C17 \\sim C14-C17A
 with sigma of 0.02
 C32-C11 \\sim C32A-C11A
 with sigma of 0.02
 C44-C33 \\sim C44-C33A
 with sigma of 0.02
 C14-C30 \\sim C14-C30A
 with sigma of 0.02
 C32-C37 \\sim C32A-C37A
 with sigma of 0.02
 C14-C29 \\sim C14-C29A
 with sigma of 0.02
 C44-C21 \\sim C44-C21A
 with sigma of 0.02
 C32-C43 \\sim C32A-C43A
 with sigma of 0.02
 C37-C43 \\sim C37A-C43A
 with sigma of 0.04
 C12-C32 \\sim C12-C32A
 with sigma of 0.02
 C12-C11 \\sim C12-C11A
 with sigma of 0.04
 C12-C37 \\sim C12-C37A
 with sigma of 0.04
 C40-C13 \\sim C40A-C13
 with sigma of 0.02
 C12-C43 \\sim C12-C43A
 with sigma of 0.04
 C11-C37 \\sim C11A-C37A
 with sigma of 0.04
 C11-C43 \\sim C11A-C43A
 with sigma of 0.04
 C13-C40A \\sim C13A-C40B
 with sigma of 0.02
 C40-C13 \\sim C42-C13A
 with sigma of 0.02
 C1-C40 \\sim C1-C42
 with sigma of 0.04
 C1-C41A \\sim C1-C41B
 with sigma of 0.04
 C41A-C40A \\sim C41B-C40B
 with sigma of 0.04
 C1-C40A \\sim C1-C40B
 with sigma of 0.04
 C13-C41A \\sim C13A-C41B
 with sigma of 0.02
 C40-C41A \\sim C42-C41B
 with sigma of 0.04
 C40-C40A \\sim C42-C40B
 with sigma of 0.04
 C1-C13 \\sim C1-C13A
 with sigma of 0.02
4. Uiso/Uaniso restraints and constraints
C14 \\sim C29 \\sim C17 \\sim C29A \\sim C17A \\sim C30 \\sim C30A: within 2A
with sigma of 0.01 and sigma for terminal atoms of 0.02 within 2A
C14 \\sim C30 \\sim C29 \\sim C17 \\sim C30A \\sim C29A \\sim C17A: within 2A
with sigma of 0.01 and sigma for terminal atoms of 0.02 within 2A
C32 \\sim C11 \\sim C37 \\sim C43 \\sim C37A \\sim C32A \\sim C43A \\sim C11A:
within 2A with sigma of 0.01 and sigma for terminal atoms of 0.02 within 2A
C44 \\sim C23 \\sim C33 \\sim C21 \\sim C21A \\sim C23A \\sim C33A: within 2A
with sigma of 0.01 and sigma for terminal atoms of 0.02 within 2A
C40 \\sim C13 \\sim C41A \\sim C40A \\sim C13A \\sim C41B \\sim C40B \\sim C42:
within 2A with sigma of 0.01 and sigma for terminal atoms of 0.02 within 2A
C27 \\sim C15 \\sim C20A \\sim C25A \\sim C7A \\sim C9A \\sim C19A \\sim C39A:
within 2A with sigma of 0.01 and sigma for terminal atoms of 0.02 within 2A
5. Others
 Sof(C21A)=Sof(H21D)=Sof(H21E)=Sof(H21F)=Sof(C23A)=Sof(H23D)=Sof(H23E)=
 Sof(H23F)=Sof(C33A)=Sof(H33D)=Sof(H33E)=Sof(H33F)=1-FVAR(1)
 Sof(C23)=Sof(H23A)=Sof(H23B)=Sof(H23C)=Sof(C33)=Sof(H33A)=Sof(H33B)=Sof(H33C)=
 Sof(C21)=Sof(H21A)=Sof(H21B)=Sof(H21C)=FVAR(1)
 Sof(C37A)=Sof(H37D)=Sof(H37E)=Sof(H37F)=Sof(C32A)=Sof(C43A)=Sof(H43D)=
 Sof(H43E)=Sof(H43F)=Sof(C11A)=Sof(H11D)=Sof(H11E)=Sof(H11F)=1-FVAR(2)
 Sof(C32)=Sof(C11)=Sof(H11A)=Sof(H11B)=Sof(H11C)=Sof(C37)=Sof(H37A)=Sof(H37B)=
 Sof(H37C)=Sof(C43)=Sof(H43A)=Sof(H43B)=Sof(H43C)=FVAR(2)
 Sof(C30A)=Sof(H30D)=Sof(H30E)=Sof(H30F)=Sof(C29A)=Sof(H29D)=Sof(H29E)=
 Sof(H29F)=Sof(C17A)=Sof(H17D)=Sof(H17E)=Sof(H17F)=1-FVAR(3)
 Sof(C30)=Sof(H30A)=Sof(H30B)=Sof(H30C)=Sof(C29)=Sof(H29A)=Sof(H29B)=Sof(H29C)=
 Sof(C17)=Sof(H17A)=Sof(H17B)=Sof(H17C)=FVAR(3)
 Sof(C13A)=Sof(C42)=Sof(H42A)=Sof(H42B)=Sof(H42C)=Sof(C41B)=Sof(H41D)=
 Sof(H41E)=Sof(H41F)=Sof(C40B)=Sof(H40G)=Sof(H40H)=Sof(H40I)=1-FVAR(4)
 Sof(C40)=Sof(H40A)=Sof(H40B)=Sof(H40C)=Sof(C13)=Sof(C41A)=Sof(H41A)=Sof(H41B)=
 Sof(H41C)=Sof(C40A)=Sof(H40D)=Sof(H40E)=Sof(H40F)=FVAR(4)
6.a Ternary CH refined with riding coordinates:
 C7A(H7A), C19A(H19A)
6.b Secondary CH2 refined with riding coordinates:
 C15(H15A,H15B), C9A(H9AA,H9AB)
6.c Me refined with riding coordinates:
 C30(H30A,H30B,H30C), C11(H11A,H11B,H11C), C29(H29A,H29B,H29C), C17(H17A,H17B,
 H17C), C37(H37A,H37B,H37C), C43(H43A,H43B,H43C), C37A(H37D,H37E,H37F),
 C43A(H43D,H43E,H43F), C11A(H11D,H11E,H11F), C41A(H41A,H41B,H41C), C30A(H30D,
 H30E,H30F), C29A(H29D,H29E,H29F), C17A(H17D,H17E,H17F), C41B(H41D,H41E,H41F)
6.d Aromatic/amide H refined with riding coordinates:
 C18(H18), C22(H22), C24(H24), C28(H28), C34(H34), C38(H38)
6.e Idealised Me refined as rotating group:
 C4(H4A,H4B,H4C), C40(H40A,H40B,H40C), C23(H23A,H23B,H23C), C31(H31A,H31B,
 H31C), C33(H33A,H33B,H33C), C35(H35A,H35B,H35C), C21(H21A,H21B,H21C),
 C21A(H21D,H21E,H21F), C23A(H23D,H23E,H23F), C33A(H33D,H33E,H33F), C40A(H40D,
 H40E,H40F), C42(H42A,H42B,H42C), C40B(H40G,H40H,H40I), C20A(H20A,H20B,H20C),
 C39A(H39A,H39B,H39C)
;
_platon_squeeze_special_details
;
A solvent mask was calculated and 78 electrons were 
found in a volume of 332\%A^3^ in 1 void per unit cell. 
This is consistent with the presence of 
3[C2H3N], 1[H2O] per Unit Cell 
which account for 76 electrons 
per unit cell.
;
_platon_squeeze_void_probe_radius 1.20
_olex2_submission_special_instructions 'No special instructions were received'
_oxdiff_exptl_absorpt_empirical_details
;
Empirical correction (ABSPACK) includes:
- Absorption correction using spherical harmonics
- Frame scaling
;
_oxdiff_exptl_absorpt_empirical_full_max 2.413
_oxdiff_exptl_absorpt_empirical_full_min 0.709

loop_
_space_group_symop_operation_xyz
'x, y, z'
'-x, y, -z'
'x+1/2, y+1/2, z'
'-x+1/2, y+1/2, -z'

loop_
_atom_site_label
_atom_site_type_symbol
_atom_site_fract_x
_atom_site_fract_y
_atom_site_fract_z
_atom_site_U_iso_or_equiv
_atom_site_adp_type
_atom_site_occupancy
_atom_site_site_symmetry_order
_atom_site_calc_flag
_atom_site_refinement_flags_posn
_atom_site_refinement_flags_adp
_atom_site_refinement_flags_occupancy
_atom_site_disorder_assembly
_atom_site_disorder_group
Eu1 Eu 0.61862(2) 0.56676(9) 0.73096(4) 0.04648(18) Uani 1 1 d . . . . .
Ti1 Ti 0.53888(11) 0.65845(11) 0.4384(2) 0.0402(6) Uani 1 1 d . . . . .
Ti2 Ti 0.53976(11) 0.47695(12) 0.4401(2) 0.0408(6) Uani 1 1 d . . . . .
O1 O 0.5841(5) 0.6407(6) 0.3621(10) 0.058(3) Uani 1 1 d . . . . .
O4 O 0.6066(5) 0.3897(6) 0.5278(10) 0.057(3) Uani 1 1 d . . . . .
O6 O 0.5861(2) 0.5671(7) 0.5405(4) 0.0445(11) Uani 1 1 d . . . . .
O8 O 0.6461(4) 0.7048(7) 0.7035(9) 0.057(2) Uani 1 1 d . . . . .
O10 O 0.500000 0.6945(9) 0.500000 0.057(3) Uani 1 2 d S T P . .
O12 O 0.4901(5) 0.3957(7) 0.3091(9) 0.059(3) Uani 1 1 d . . . . .
O14 O 0.4868(2) 0.5676(7) 0.3559(5) 0.0460(12) Uani 1 1 d . . . . .
O7 O 0.4047(4) 0.6719(6) 0.1778(9) 0.057(3) Uani 1 1 d . . . . .
O2 O 0.4044(4) 0.4622(7) 0.1800(9) 0.062(3) Uani 1 1 d . . . . .
O9 O 0.4902(4) 0.7404(6) 0.3084(8) 0.054(2) Uani 1 1 d . . . . .
O5 O 0.6474(4) 0.4319(6) 0.7026(9) 0.057(2) Uani 1 1 d . . . . .
N1 N 0.7081(3) 0.5658(11) 0.9412(6) 0.0542(17) Uani 1 1 d . . . . .
C1 C 0.6468(6) 0.3856(10) 0.6337(15) 0.062(4) Uani 1 1 d D . . . .
N4 N 0.7327(3) 0.5709(10) 0.7872(6) 0.0501(16) Uani 1 1 d . . . . .
O11 O 0.500000 0.4422(9) 0.500000 0.059(4) Uani 1 2 d S T P . .
O3 O 0.6064(4) 0.7455(6) 0.5277(8) 0.051(2) Uani 1 1 d . . . . .
C4 C 0.6675(9) 0.9027(10) 0.6521(19) 0.085(6) Uani 1 1 d . . . . .
H4A H 0.635289 0.911147 0.572742 0.128 Uiso 1 1 calc R U . . .
H4B H 0.698689 0.946990 0.677717 0.128 Uiso 1 1 calc R U . . .
H4C H 0.649884 0.906275 0.695049 0.128 Uiso 1 1 calc R U . . .
C6 C 0.7815(3) 0.5682(12) 0.8971(7) 0.0512(19) Uani 1 1 d . . . . .
C8 C 0.4401(6) 0.7318(10) 0.2085(11) 0.052(3) Uani 1 1 d . . . . .
O13 O 0.5853(5) 0.4979(6) 0.3636(10) 0.056(2) Uani 1 1 d . . . . .
C10 C 0.7676(4) 0.5664(12) 0.9809(7) 0.0507(18) Uani 1 1 d . . . . .
C12 C 0.4443(7) 0.4038(10) 0.2139(15) 0.063(4) Uani 1 1 d D . . . .
C14 C 0.6234(4) 0.5696(13) 0.2717(8) 0.058(2) Uani 1 1 d D U . . .
C16 C 0.5962(4) 0.5718(12) 0.3387(8) 0.053(2) Uani 1 1 d . . . . .
C18 C 0.8408(4) 0.5734(12) 0.9259(8) 0.054(2) Uani 1 1 d . . . . .
H18 H 0.874031 0.570135 1.002288 0.065 Uiso 1 1 calc R U . . .
C22 C 0.8131(4) 0.5665(13) 1.0939(8) 0.062(2) Uani 1 1 d . . . . .
H22 H 0.854726 0.566426 1.119510 0.075 Uiso 1 1 calc R U . . .
C24 C 0.7375(6) 0.5669(18) 1.1289(9) 0.076(3) Uani 1 1 d . . . . .
H24 H 0.725706 0.567357 1.179002 0.091 Uiso 1 1 calc R U . . .
C26 C 0.6964(7) 0.8150(10) 0.6691(14) 0.066(4) Uani 1 1 d . . . . .
C28 C 0.6943(5) 0.5661(16) 1.0159(9) 0.068(3) Uani 1 1 d . . . . .
H28 H 0.652469 0.565783 0.989066 0.082 Uiso 1 1 calc R U . . .
C30 C 0.6658(9) 0.4946(13) 0.303(2) 0.070(5) Uani 0.822(15) 1 d D U P A 1
H30A H 0.682230 0.495749 0.257923 0.106 Uiso 0.822(15) 1 calc R U P A 1
H30B H 0.699444 0.498223 0.382201 0.106 Uiso 0.822(15) 1 calc R U P A 1
H30C H 0.643299 0.441315 0.288835 0.106 Uiso 0.822(15) 1 calc R U P A 1
C32 C 0.4312(12) 0.3416(17) 0.120(2) 0.084(6) Uani 0.70(2) 1 d D U P B 1
C34 C 0.7436(4) 0.5785(10) 0.7099(8) 0.053(3) Uani 1 1 d . . . . .
H34 H 0.709735 0.578987 0.633846 0.064 Uiso 1 1 calc R U . . .
C36 C 0.8522(4) 0.5832(7) 0.8467(9) 0.051(3) Uani 1 1 d . . . . .
C38 C 0.7982(5) 0.5669(16) 1.1687(8) 0.068(3) Uani 1 1 d . . . . .
H38 H 0.829160 0.567113 1.246695 0.082 Uiso 1 1 calc R U . . .
C40 C 0.7509(16) 0.355(3) 0.702(4) 0.071(9) Uani 0.30(2) 1 d D U P C 1
H40A H 0.734949 0.390654 0.636110 0.106 Uiso 0.30(2) 1 calc R U P C 1
H40B H 0.776555 0.309494 0.703031 0.106 Uiso 0.30(2) 1 calc R U P C 1
H40C H 0.775200 0.389509 0.769604 0.106 Uiso 0.30(2) 1 calc R U P C 1
C44 C 0.4295(7) 0.8035(10) 0.1283(14) 0.069(4) Uani 1 1 d D U . . .
C11 C 0.4159(11) 0.3823(18) 0.017(2) 0.078(6) Uani 0.70(2) 1 d D U P B 1
H11A H 0.449778 0.418849 0.033478 0.117 Uiso 0.70(2) 1 calc R U P B 1
H11B H 0.408558 0.338336 -0.036850 0.117 Uiso 0.70(2) 1 calc R U P B 1
H11C H 0.379063 0.416990 -0.013780 0.117 Uiso 0.70(2) 1 calc R U P B 1
C23 C 0.3560(16) 0.821(3) 0.059(4) 0.093(13) Uani 0.46(3) 1 d D U P D 1
H23A H 0.333887 0.781065 -0.003073 0.139 Uiso 0.46(3) 1 calc R U P D 1
H23B H 0.347174 0.879966 0.030134 0.139 Uiso 0.46(3) 1 calc R U P D 1
H23C H 0.343056 0.814037 0.109106 0.139 Uiso 0.46(3) 1 calc R U P D 1
C3 C 0.6464(6) 0.7484(9) 0.6329(14) 0.057(4) Uani 1 1 d . . . . .
C13 C 0.6977(14) 0.314(2) 0.698(3) 0.069(8) Uani 0.30(2) 1 d D U P C 1
C27 C 0.8017(5) 0.5857(7) 0.7340(10) 0.057(3) Uani 1 1 d . U . . .
C29 C 0.5679(7) 0.563(2) 0.1498(12) 0.080(4) Uani 0.822(15) 1 d D U P A 1
H29A H 0.541014 0.611980 0.131256 0.120 Uiso 0.822(15) 1 calc R U P A 1
H29B H 0.581704 0.562098 0.100616 0.120 Uiso 0.822(15) 1 calc R U P A 1
H29C H 0.545603 0.510004 0.139617 0.120 Uiso 0.822(15) 1 calc R U P A 1
C15 C 0.9161(5) 0.5898(9) 0.8746(11) 0.069(3) Uani 1 1 d . U . . .
H15A H 0.938873 0.536559 0.911341 0.083 Uiso 1 1 calc R U . . .
H15B H 0.938048 0.637792 0.927105 0.083 Uiso 1 1 calc R U . . .
C31 C 0.7495(8) 0.8040(15) 0.7926(16) 0.088(6) Uani 1 1 d . . . . .
H31A H 0.777710 0.852233 0.816158 0.132 Uiso 1 1 calc R U . . .
H31B H 0.771054 0.750643 0.802076 0.132 Uiso 1 1 calc R U . . .
H31C H 0.733456 0.802295 0.838226 0.132 Uiso 1 1 calc R U . . .
C33 C 0.4556(15) 0.8948(17) 0.202(3) 0.064(7) Uani 0.46(3) 1 d D U P D 1
H33A H 0.433409 0.906889 0.235066 0.096 Uiso 0.46(3) 1 calc R U P D 1
H33B H 0.449517 0.941859 0.152172 0.096 Uiso 0.46(3) 1 calc R U P D 1
H33C H 0.499245 0.888993 0.261102 0.096 Uiso 0.46(3) 1 calc R U P D 1
C17 C 0.6571(9) 0.6534(12) 0.2902(19) 0.062(4) Uani 0.822(15) 1 d D U P A 1
H17A H 0.629061 0.701376 0.269655 0.094 Uiso 0.822(15) 1 calc R U P A 1
H17B H 0.691256 0.658271 0.368989 0.094 Uiso 0.822(15) 1 calc R U P A 1
H17C H 0.672688 0.654207 0.243857 0.094 Uiso 0.822(15) 1 calc R U P A 1
C35 C 0.7213(8) 0.8051(12) 0.5974(16) 0.077(5) Uani 1 1 d . . . . .
H35A H 0.688328 0.814806 0.518738 0.115 Uiso 1 1 calc R U . . .
H35B H 0.737633 0.747313 0.606503 0.115 Uiso 1 1 calc R U . . .
H35C H 0.753867 0.846964 0.621356 0.115 Uiso 1 1 calc R U . . .
C37 C 0.4904(13) 0.285(2) 0.170(3) 0.108(9) Uani 0.70(2) 1 d D U P B 1
H37A H 0.500438 0.258195 0.239100 0.162 Uiso 0.70(2) 1 calc R U P B 1
H37B H 0.483082 0.241333 0.116234 0.162 Uiso 0.70(2) 1 calc R U P B 1
H37C H 0.524400 0.321771 0.186586 0.162 Uiso 0.70(2) 1 calc R U P B 1
C21 C 0.4637(18) 0.791(2) 0.089(3) 0.092(9) Uani 0.46(3) 1 d D U P D 1
H21A H 0.506938 0.790609 0.151286 0.138 Uiso 0.46(3) 1 calc R U P D 1
H21B H 0.455993 0.836847 0.037019 0.138 Uiso 0.46(3) 1 calc R U P D 1
H21C H 0.452916 0.735842 0.050031 0.138 Uiso 0.46(3) 1 calc R U P D 1
C43 C 0.3795(13) 0.2839(17) 0.098(2) 0.089(7) Uani 0.70(2) 1 d D U P B 1
H43A H 0.391038 0.257370 0.168331 0.133 Uiso 0.70(2) 1 calc R U P B 1
H43B H 0.342448 0.317930 0.067624 0.133 Uiso 0.70(2) 1 calc R U P B 1
H43C H 0.371943 0.239276 0.044554 0.133 Uiso 0.70(2) 1 calc R U P B 1
C21A C 0.4747(17) 0.860(2) 0.159(3) 0.099(10) Uani 0.54(3) 1 d D U P D 2
H21D H 0.482225 0.894497 0.221004 0.148 Uiso 0.54(3) 1 calc R U P D 2
H21E H 0.462678 0.896989 0.095182 0.148 Uiso 0.54(3) 1 calc R U P D 2
H21F H 0.511938 0.828737 0.181364 0.148 Uiso 0.54(3) 1 calc R U P D 2
C23A C 0.4108(16) 0.752(2) 0.013(2) 0.070(7) Uani 0.54(3) 1 d D U P D 2
H23D H 0.445621 0.717812 0.028946 0.105 Uiso 0.54(3) 1 calc R U P D 2
H23E H 0.399489 0.793115 -0.045908 0.105 Uiso 0.54(3) 1 calc R U P D 2
H23F H 0.376105 0.713834 -0.011032 0.105 Uiso 0.54(3) 1 calc R U P D 2
C33A C 0.3645(15) 0.848(2) 0.089(3) 0.073(9) Uani 0.54(3) 1 d D U P D 2
H33D H 0.333388 0.803784 0.064087 0.109 Uiso 0.54(3) 1 calc R U P D 2
H33E H 0.351662 0.887696 0.027183 0.109 Uiso 0.54(3) 1 calc R U P D 2
H33F H 0.369693 0.879477 0.151684 0.109 Uiso 0.54(3) 1 calc R U P D 2
C37A C 0.491(2) 0.333(4) 0.129(5) 0.084(10) Uani 0.30(2) 1 d D U P B 2
H37D H 0.529833 0.331195 0.203534 0.126 Uiso 0.30(2) 1 calc R U P B 2
H37E H 0.490025 0.285232 0.084356 0.126 Uiso 0.30(2) 1 calc R U P B 2
H37F H 0.488814 0.387067 0.092536 0.126 Uiso 0.30(2) 1 calc R U P B 2
C32A C 0.436(2) 0.326(2) 0.139(3) 0.086(9) Uani 0.30(2) 1 d D U P B 2
C43A C 0.447(3) 0.242(3) 0.202(5) 0.094(12) Uani 0.30(2) 1 d D U P B 2
H43D H 0.487003 0.243894 0.273613 0.141 Uiso 0.30(2) 1 calc R U P B 2
H43E H 0.415205 0.233934 0.214812 0.141 Uiso 0.30(2) 1 calc R U P B 2
H43F H 0.445790 0.194525 0.157118 0.141 Uiso 0.30(2) 1 calc R U P B 2
C11A C 0.377(2) 0.329(4) 0.032(4) 0.091(11) Uani 0.30(2) 1 d D U P B 2
H11D H 0.372510 0.383506 -0.004099 0.136 Uiso 0.30(2) 1 calc R U P B 2
H11E H 0.375185 0.282140 -0.014903 0.136 Uiso 0.30(2) 1 calc R U P B 2
H11F H 0.344600 0.321549 0.042792 0.136 Uiso 0.30(2) 1 calc R U P B 2
C41A C 0.7157(19) 0.292(3) 0.809(3) 0.084(13) Uani 0.30(2) 1 d D U P C 1
H41A H 0.681045 0.266102 0.804752 0.126 Uiso 0.30(2) 1 calc R U P C 1
H41B H 0.749528 0.250948 0.842529 0.126 Uiso 0.30(2) 1 calc R U P C 1
H41C H 0.728786 0.343444 0.855403 0.126 Uiso 0.30(2) 1 calc R U P C 1
C40A C 0.676(3) 0.237(3) 0.620(5) 0.074(13) Uani 0.30(2) 1 d D U P C 1
H40D H 0.632512 0.226691 0.587159 0.111 Uiso 0.30(2) 1 calc R U P C 1
H40E H 0.699525 0.186388 0.662513 0.111 Uiso 0.30(2) 1 calc R U P C 1
H40F H 0.681388 0.248114 0.560659 0.111 Uiso 0.30(2) 1 calc R U P C 1
C30A C 0.6909(17) 0.580(6) 0.362(5) 0.076(11) Uani 0.178(15) 1 d D U P A 2
H30D H 0.713696 0.579100 0.328816 0.114 Uiso 0.178(15) 1 calc R U P A 2
H30E H 0.697949 0.633854 0.401495 0.114 Uiso 0.178(15) 1 calc R U P A 2
H30F H 0.704681 0.532267 0.415547 0.114 Uiso 0.178(15) 1 calc R U P A 2
C29A C 0.621(4) 0.480(3) 0.224(8) 0.072(11) Uani 0.178(15) 1 d D U P A 2
H29D H 0.578824 0.466449 0.163490 0.107 Uiso 0.178(15) 1 calc R U P A 2
H29E H 0.646248 0.480371 0.195203 0.107 Uiso 0.178(15) 1 calc R U P A 2
H29F H 0.636692 0.437400 0.283288 0.107 Uiso 0.178(15) 1 calc R U P A 2
C17A C 0.604(4) 0.642(4) 0.188(6) 0.074(12) Uani 0.178(15) 1 d D U P A 2
H17D H 0.560643 0.636887 0.127961 0.111 Uiso 0.178(15) 1 calc R U P A 2
H17E H 0.612071 0.697097 0.225326 0.111 Uiso 0.178(15) 1 calc R U P A 2
H17F H 0.627738 0.638383 0.155457 0.111 Uiso 0.178(15) 1 calc R U P A 2
C13A C 0.6979(9) 0.3200(13) 0.658(2) 0.066(5) Uani 0.70(2) 1 d D U P C 2
C42 C 0.7204(11) 0.3417(15) 0.587(2) 0.069(6) Uani 0.70(2) 1 d D U P C 2
H42A H 0.751575 0.300279 0.601352 0.103 Uiso 0.70(2) 1 calc R U P C 2
H42B H 0.738076 0.399223 0.605802 0.103 Uiso 0.70(2) 1 calc R U P C 2
H42C H 0.686215 0.339645 0.508142 0.103 Uiso 0.70(2) 1 calc R U P C 2
C41B C 0.7471(11) 0.3274(18) 0.776(2) 0.084(7) Uani 0.70(2) 1 d D U P C 2
H41D H 0.731720 0.313193 0.820935 0.125 Uiso 0.70(2) 1 calc R U P C 2
H41E H 0.780000 0.287977 0.794275 0.125 Uiso 0.70(2) 1 calc R U P C 2
H41F H 0.762660 0.386094 0.792429 0.125 Uiso 0.70(2) 1 calc R U P C 2
C40B C 0.6677(13) 0.2319(14) 0.626(3) 0.065(6) Uani 0.70(2) 1 d D U P C 2
H40G H 0.643820 0.224494 0.657144 0.098 Uiso 0.70(2) 1 calc R U P C 2
H40H H 0.699199 0.187553 0.656108 0.098 Uiso 0.70(2) 1 calc R U P C 2
H40I H 0.640699 0.227080 0.544704 0.098 Uiso 0.70(2) 1 calc R U P C 2
C20A C 0.8719(10) 0.4485(17) 0.713(3) 0.117(7) Uani 1 1 d . U . . .
H20A H 0.910887 0.422865 0.736459 0.175 Uiso 1 1 calc R U . . .
H20B H 0.838300 0.415206 0.651819 0.175 Uiso 1 1 calc R U . . .
H20C H 0.868467 0.448525 0.776471 0.175 Uiso 1 1 calc R U . . .
C25A C 0.8688(6) 0.5402(10) 0.6747(13) 0.080(3) Uani 1 1 d . U . . .
C7A C 0.9131(6) 0.6045(10) 0.7689(13) 0.076(3) Uani 1 1 d . U . . .
H7A H 0.953184 0.613277 0.780044 0.092 Uiso 1 1 calc R U . . .
C9A C 0.8633(7) 0.6746(12) 0.6970(16) 0.074(4) Uani 1 1 d . U . . .
H9AA H 0.858330 0.717102 0.741271 0.089 Uiso 1 1 calc R U . . .
H9AB H 0.867150 0.702488 0.640693 0.089 Uiso 1 1 calc R U . . .
C19A C 0.8166(6) 0.6005(9) 0.6508(12) 0.071(3) Uani 1 1 d . U . . .
H19A H 0.781078 0.605511 0.570992 0.086 Uiso 1 1 calc R U . . .
C39A C 0.8777(8) 0.5407(15) 0.5795(15) 0.111(7) Uani 1 1 d . U . . .
H39A H 0.898993 0.488513 0.583141 0.167 Uiso 1 1 calc R U . . .
H39B H 0.902078 0.590647 0.587610 0.167 Uiso 1 1 calc R U . . .
H39C H 0.837885 0.543417 0.507459 0.167 Uiso 1 1 calc R U . . .

loop_
_atom_site_aniso_label
_atom_site_aniso_U_11
_atom_site_aniso_U_22
_atom_site_aniso_U_33
_atom_site_aniso_U_23
_atom_site_aniso_U_13
_atom_site_aniso_U_12
Eu1 0.0361(2) 0.0459(3) 0.0615(3) 0.0011(6) 0.0305(2) 0.0008(5)
Ti1 0.0306(11) 0.0383(13) 0.0517(15) 0.0013(11) 0.0236(11) -0.0017(10)
Ti2 0.0313(11) 0.0415(14) 0.0531(16) -0.0009(11) 0.0263(11) 0.0015(10)
O1 0.065(6) 0.047(5) 0.089(8) 0.002(5) 0.061(6) 0.001(4)
O4 0.049(5) 0.044(5) 0.082(7) 0.003(5) 0.040(6) 0.004(4)
O6 0.034(2) 0.039(3) 0.055(3) 0.003(5) 0.022(2) 0.002(4)
O8 0.041(5) 0.054(6) 0.066(6) 0.007(5) 0.024(5) -0.005(4)
O10 0.058(8) 0.050(8) 0.075(9) 0.000 0.045(8) 0.000
O12 0.052(6) 0.052(6) 0.058(6) -0.003(5) 0.023(5) 0.001(4)
O14 0.034(2) 0.044(3) 0.055(3) 0.001(5) 0.023(2) 0.001(5)
O7 0.038(5) 0.052(6) 0.073(7) 0.006(5) 0.027(5) -0.005(4)
O2 0.039(5) 0.064(6) 0.072(7) -0.025(5) 0.026(5) 0.000(4)
O9 0.050(5) 0.043(5) 0.065(6) 0.006(4) 0.032(5) 0.002(4)
O5 0.048(5) 0.044(5) 0.064(6) -0.001(5) 0.023(5) 0.008(4)
N1 0.045(4) 0.055(4) 0.065(4) 0.006(7) 0.033(3) 0.005(7)
C1 0.027(6) 0.061(9) 0.081(12) 0.005(8) 0.021(7) 0.008(6)
N4 0.038(3) 0.054(4) 0.056(4) -0.003(6) 0.026(3) -0.003(6)
O11 0.064(8) 0.039(7) 0.104(12) 0.000 0.065(9) 0.000
O3 0.039(5) 0.047(5) 0.054(6) 0.001(4) 0.020(4) -0.010(4)
C4 0.082(11) 0.050(8) 0.124(15) -0.022(8) 0.059(11) -0.026(7)
C6 0.034(4) 0.050(5) 0.059(5) 0.003(8) 0.021(4) -0.001(7)
C8 0.033(6) 0.062(8) 0.043(7) 0.015(6) 0.011(5) 0.012(6)
O13 0.059(6) 0.049(5) 0.080(7) 0.001(5) 0.052(6) 0.004(4)
C10 0.047(4) 0.046(4) 0.057(5) -0.001(8) 0.029(4) 0.002(7)
C12 0.045(8) 0.059(9) 0.083(11) -0.012(8) 0.036(8) -0.006(6)
C14 0.055(4) 0.066(5) 0.073(5) -0.006(8) 0.048(4) -0.006(7)
C16 0.052(5) 0.050(5) 0.072(6) 0.005(8) 0.045(4) -0.002(7)
C18 0.035(4) 0.058(6) 0.056(5) 0.000(7) 0.019(4) 0.001(6)
C22 0.054(5) 0.054(5) 0.069(6) -0.009(9) 0.030(5) 0.005(8)
C24 0.087(8) 0.089(8) 0.067(6) 0.008(12) 0.053(6) 0.006(13)
C26 0.043(7) 0.063(9) 0.070(9) 0.005(7) 0.020(6) -0.012(6)
C28 0.056(5) 0.087(7) 0.067(6) 0.005(11) 0.038(5) 0.006(10)
C30 0.064(9) 0.072(10) 0.102(11) -0.003(9) 0.063(8) -0.002(8)
C32 0.061(9) 0.081(11) 0.074(10) -0.023(9) 0.017(8) 0.016(8)
C34 0.037(4) 0.063(9) 0.052(5) -0.003(6) 0.021(4) -0.002(5)
C36 0.031(4) 0.048(8) 0.067(6) -0.005(5) 0.025(4) -0.003(4)
C38 0.073(6) 0.075(7) 0.055(5) 0.002(10) 0.036(5) 0.000(11)
C40 0.051(12) 0.063(14) 0.091(15) 0.010(13) 0.037(12) 0.021(11)
C44 0.068(8) 0.057(7) 0.068(8) 0.025(6) 0.030(6) -0.004(6)
C11 0.049(9) 0.093(13) 0.074(11) -0.022(10) 0.025(9) 0.010(9)
C23 0.091(16) 0.049(18) 0.08(2) 0.024(15) 0.012(15) -0.002(15)
C3 0.042(7) 0.045(7) 0.074(10) -0.006(7) 0.029(7) -0.001(6)
C13 0.047(10) 0.061(11) 0.087(12) 0.003(11) 0.031(10) 0.023(9)
C27 0.045(5) 0.060(8) 0.072(6) 0.007(5) 0.038(4) 0.008(4)
C29 0.081(8) 0.095(10) 0.074(7) 0.001(11) 0.051(6) -0.009(11)
C15 0.039(5) 0.083(9) 0.085(7) 0.003(6) 0.035(5) -0.002(5)
C31 0.061(9) 0.103(14) 0.072(10) -0.009(9) 0.022(8) -0.034(9)
C33 0.066(13) 0.046(12) 0.082(15) 0.016(11) 0.044(11) 0.007(10)
C17 0.062(8) 0.062(9) 0.091(10) -0.003(8) 0.060(8) -0.008(7)
C35 0.052(8) 0.072(10) 0.089(11) 0.008(8) 0.031(8) -0.010(7)
C37 0.084(12) 0.103(15) 0.081(13) -0.027(11) 0.014(10) 0.039(11)
C21 0.110(16) 0.082(15) 0.067(13) 0.015(12) 0.041(12) -0.011(13)
C43 0.090(12) 0.068(12) 0.071(12) -0.010(10) 0.025(10) -0.018(10)
C21A 0.094(15) 0.081(15) 0.080(14) 0.024(12) 0.026(12) -0.023(13)
C23A 0.080(14) 0.075(14) 0.060(13) 0.014(11) 0.043(11) 0.009(12)
C33A 0.093(16) 0.039(15) 0.059(15) -0.003(11) 0.027(12) 0.002(12)
C37A 0.066(13) 0.093(16) 0.075(15) -0.025(14) 0.030(12) 0.018(14)
C32A 0.065(10) 0.084(12) 0.073(11) -0.021(10) 0.018(10) 0.014(10)
C43A 0.080(15) 0.074(16) 0.076(15) -0.017(14) 0.015(14) 0.006(14)
C11A 0.074(14) 0.087(16) 0.073(15) -0.018(13) 0.021(13) 0.009(14)
C41A 0.044(15) 0.066(18) 0.092(19) -0.001(16) 0.009(15) 0.032(14)
C40A 0.057(15) 0.064(15) 0.088(16) 0.012(14) 0.034(14) 0.016(14)
C30A 0.068(15) 0.071(17) 0.099(16) -0.004(16) 0.054(14) -0.006(16)
C29A 0.069(16) 0.083(17) 0.084(16) -0.007(16) 0.056(14) -0.003(16)
C17A 0.068(16) 0.079(17) 0.082(16) -0.003(16) 0.047(14) -0.002(16)
C13A 0.050(8) 0.060(8) 0.081(10) 0.009(8) 0.034(7) 0.019(7)
C42 0.055(10) 0.063(11) 0.101(13) 0.011(10) 0.053(9) 0.025(8)
C41B 0.047(9) 0.080(12) 0.085(13) 0.008(10) 0.016(9) 0.032(9)
C40B 0.058(10) 0.061(10) 0.082(11) 0.010(9) 0.043(8) 0.019(8)
C20A 0.074(11) 0.131(16) 0.161(17) -0.035(14) 0.077(11) 0.001(10)
C25A 0.062(5) 0.102(8) 0.094(7) -0.003(6) 0.056(5) 0.003(5)
C7A 0.055(5) 0.091(7) 0.093(7) 0.004(6) 0.048(5) 0.001(5)
C9A 0.048(6) 0.092(8) 0.094(8) 0.022(7) 0.047(5) 0.004(6)
C19A 0.051(5) 0.093(7) 0.084(6) 0.008(5) 0.046(5) 0.005(5)
C39A 0.083(9) 0.161(19) 0.116(11) -0.001(11) 0.072(9) 0.015(10)

loop_
_atom_type_symbol
_atom_type_description
_atom_type_scat_dispersion_real
_atom_type_scat_dispersion_imag
_atom_type_scat_source
C C 0.0181 0.0091 'International Tables Vol C Tables 4.2.6.8 and 6.1.1.4'
H H 0.0000 0.0000 'International Tables Vol C Tables 4.2.6.8 and 6.1.1.4'
Eu Eu -8.9294 11.1857 'International Tables Vol C Tables 4.2.6.8 and 6.1.1.4'
N N 0.0311 0.0180 'International Tables Vol C Tables 4.2.6.8 and 6.1.1.4'
O O 0.0492 0.0322 'International Tables Vol C Tables 4.2.6.8 and 6.1.1.4'
Ti Ti 0.2191 1.8069 'International Tables Vol C Tables 4.2.6.8 and 6.1.1.4'

loop_
_geom_angle_atom_site_label_1
_geom_angle_atom_site_label_2
_geom_angle_atom_site_label_3
_geom_angle
_geom_angle_site_symmetry_1
_geom_angle_site_symmetry_3
_geom_angle_publ_flag
Ti1 Eu1 Ti1 54.47(7) 2_656 . ?
Ti1 Eu1 Ti2 44.61(3) 2_656 2_656 ?
Ti1 Eu1 Ti2 73.03(5) 2_656 . ?
Ti2 Eu1 Ti1 72.62(5) 2_656 . ?
Ti2 Eu1 Ti1 44.06(3) . . ?
Ti2 Eu1 Ti2 54.63(7) 2_656 . ?
O6 Eu1 Ti1 73.16(16) . 2_656 ?
O6 Eu1 Ti1 25.2(2) . . ?
O6 Eu1 Ti2 25.1(2) . . ?
O6 Eu1 Ti2 73.02(16) . 2_656 ?
O6 Eu1 O7 127.2(3) . 2_656 ?
O6 Eu1 N1 148.2(2) . . ?
O6 Eu1 N4 86.8(2) . . ?
O8 Eu1 Ti1 59.8(3) . . ?
O8 Eu1 Ti1 83.1(2) . 2_656 ?
O8 Eu1 Ti2 100.0(3) . . ?
O8 Eu1 Ti2 124.5(2) . 2_656 ?
O8 Eu1 O6 75.1(4) . . ?
O8 Eu1 O7 71.3(4) . 2_656 ?
O8 Eu1 N1 92.3(4) . . ?
O8 Eu1 N4 67.7(4) . . ?
O14 Eu1 Ti1 70.38(18) 2_656 . ?
O14 Eu1 Ti1 24.1(3) 2_656 2_656 ?
O14 Eu1 Ti2 24.3(3) 2_656 2_656 ?
O14 Eu1 Ti2 70.74(17) 2_656 . ?
O14 Eu1 O6 81.32(18) 2_656 . ?
O14 Eu1 O8 107.2(4) 2_656 . ?
O14 Eu1 O7 71.5(3) 2_656 2_656 ?
O14 Eu1 O2 71.9(3) 2_656 2_656 ?
O14 Eu1 O5 108.8(4) 2_656 . ?
O14 Eu1 N1 130.4(2) 2_656 . ?
O14 Eu1 N4 168.0(2) 2_656 . ?
O7 Eu1 Ti1 102.1(3) 2_656 . ?
O7 Eu1 Ti1 63.5(2) 2_656 2_656 ?
O7 Eu1 Ti2 94.1(2) 2_656 2_656 ?
O7 Eu1 Ti2 136.3(2) 2_656 . ?
O7 Eu1 N1 72.8(4) 2_656 . ?
O7 Eu1 N4 115.3(4) 2_656 . ?
O2 Eu1 Ti1 136.1(2) 2_656 . ?
O2 Eu1 Ti1 94.5(2) 2_656 2_656 ?
O2 Eu1 Ti2 102.0(3) 2_656 . ?
O2 Eu1 Ti2 63.8(2) 2_656 2_656 ?
O2 Eu1 O6 127.1(4) 2_656 . ?
O2 Eu1 O8 156.1(4) 2_656 . ?
O2 Eu1 O7 86.3(2) 2_656 2_656 ?
O2 Eu1 N1 72.6(4) 2_656 . ?
O2 Eu1 N4 117.3(4) 2_656 . ?
O5 Eu1 Ti1 125.7(2) . 2_656 ?
O5 Eu1 Ti1 99.7(3) . . ?
O5 Eu1 Ti2 84.6(2) . 2_656 ?
O5 Eu1 Ti2 59.8(3) . . ?
O5 Eu1 O6 74.6(4) . . ?
O5 Eu1 O8 128.0(2) . . ?
O5 Eu1 O7 156.7(4) . 2_656 ?
O5 Eu1 O2 72.3(4) . 2_656 ?
O5 Eu1 N1 91.8(4) . . ?
O5 Eu1 N4 69.2(4) . . ?
N1 Eu1 Ti1 135.2(2) . 2_656 ?
N1 Eu1 Ti1 151.2(3) . . ?
N1 Eu1 Ti2 135.2(2) . 2_656 ?
N1 Eu1 Ti2 150.8(3) . . ?
N1 Eu1 N4 61.4(2) . . ?
N4 Eu1 Ti1 98.1(2) . . ?
N4 Eu1 Ti1 148.2(3) . 2_656 ?
N4 Eu1 Ti2 98.98(19) . . ?
N4 Eu1 Ti2 150.6(3) . 2_656 ?
Eu1 Ti1 Eu1 106.94(6) 2_656 . ?
Ti2 Ti1 Eu1 67.42(10) . . ?
Ti2 Ti1 Eu1 67.82(9) . 2_656 ?
O1 Ti1 Eu1 115.5(3) . . ?
O1 Ti1 Eu1 112.0(3) . 2_656 ?
O1 Ti1 Ti2 82.4(3) . . ?
O6 Ti1 Eu1 31.9(2) . . ?
O6 Ti1 Eu1 102.5(2) . 2_656 ?
O6 Ti1 Ti2 41.6(3) . . ?
O6 Ti1 O1 89.6(4) . . ?
O6 Ti1 O9 168.4(4) . . ?
O6 Ti1 O3 93.1(4) . . ?
O10 Ti1 Eu1 70.7(2) . . ?
O10 Ti1 Eu1 72.4(2) . 2_656 ?
O10 Ti1 Ti2 108.1(5) . . ?
O10 Ti1 O1 169.5(5) . . ?
O10 Ti1 O6 98.8(4) . . ?
O10 Ti1 O14 97.4(4) . . ?
O10 Ti1 O9 91.5(4) . . ?
O10 Ti1 O3 91.4(4) . . ?
O14 Ti1 Eu1 99.7(3) . . ?
O14 Ti1 Eu1 30.7(2) . 2_656 ?
O14 Ti1 Ti2 40.9(3) . . ?
O14 Ti1 O1 90.0(4) . . ?
O14 Ti1 O6 81.4(4) . . ?
O14 Ti1 O9 92.1(4) . . ?
O14 Ti1 O3 170.2(4) . . ?
O9 Ti1 Eu1 159.7(3) . . ?
O9 Ti1 Eu1 75.5(3) . 2_656 ?
O9 Ti1 Ti2 129.7(3) . . ?
O9 Ti1 O1 80.8(4) . . ?
O9 Ti1 O3 92.0(4) . . ?
O3 Ti1 Eu1 79.1(3) . . ?
O3 Ti1 Eu1 158.9(3) . 2_656 ?
O3 Ti1 Ti2 131.7(3) . . ?
O3 Ti1 O1 81.8(4) . . ?
Eu1 Ti2 Eu1 107.41(6) 2_656 . ?
Ti1 Ti2 Eu1 68.53(10) . . ?
Ti1 Ti2 Eu1 67.57(9) . 2_656 ?
O4 Ti2 Eu1 158.2(3) . 2_656 ?
O4 Ti2 Eu1 79.5(3) . . ?
O4 Ti2 Ti1 133.0(3) . . ?
O4 Ti2 O12 92.1(4) . . ?
O4 Ti2 O13 82.5(4) . . ?
O6 Ti2 Eu1 103.0(2) . 2_656 ?
O6 Ti2 Eu1 32.4(2) . . ?
O6 Ti2 Ti1 42.4(3) . . ?
O6 Ti2 O4 93.7(4) . . ?
O6 Ti2 O12 168.2(4) . . ?
O6 Ti2 O13 88.6(4) . . ?
O12 Ti2 Eu1 159.4(3) . . ?
O12 Ti2 Eu1 74.2(3) . 2_656 ?
O12 Ti2 Ti1 128.3(3) . . ?
O12 Ti2 O13 82.0(4) . . ?
O14 Ti2 Eu1 30.7(2) . 2_656 ?
O14 Ti2 Eu1 100.5(3) . . ?
O14 Ti2 Ti1 40.6(3) . . ?
O14 Ti2 O4 170.6(4) . . ?
O14 Ti2 O6 81.8(4) . . ?
O14 Ti2 O12 90.9(4) . . ?
O14 Ti2 O13 89.0(4) . . ?
O11 Ti2 Eu1 71.4(2) . 2_656 ?
O11 Ti2 Eu1 70.6(2) . . ?
O11 Ti2 Ti1 107.5(4) . . ?
O11 Ti2 O4 92.4(4) . . ?
O11 Ti2 O6 98.8(4) . . ?
O11 Ti2 O12 91.2(4) . . ?
O11 Ti2 O14 96.4(4) . . ?
O11 Ti2 O13 171.3(5) . . ?
O13 Ti2 Eu1 111.5(3) . 2_656 ?
O13 Ti2 Eu1 115.1(3) . . ?
O13 Ti2 Ti1 81.0(3) . . ?
C16 O1 Ti1 126.4(9) . . ?
C1 O4 Ti2 128.6(10) . . ?
Ti1 O6 Eu1 122.9(4) . . ?
Ti2 O6 Eu1 122.6(4) . . ?
Ti2 O6 Ti1 96.0(2) . . ?
C3 O8 Eu1 141.8(10) . . ?
Ti1 O10 Ti1 143.8(9) 2_656 . ?
C12 O12 Ti2 133.9(10) . . ?
Ti1 O14 Eu1 125.1(5) . 2_656 ?
Ti1 O14 Ti2 98.5(2) . . ?
Ti2 O14 Eu1 125.0(5) . 2_656 ?
C8 O7 Eu1 135.3(10) . 2_656 ?
C12 O2 Eu1 134.8(11) . 2_656 ?
C8 O9 Ti1 132.7(9) . . ?
C1 O5 Eu1 144.6(10) . . ?
C10 N1 Eu1 124.7(6) . . ?
C28 N1 Eu1 117.9(6) . . ?
C28 N1 C10 117.4(8) . . ?
O4 C1 C13 126(2) . . ?
O4 C1 C13A 109.0(17) . . ?
O5 C1 O4 124.4(13) . . ?
O5 C1 C13 109(2) . . ?
O5 C1 C13A 126.3(16) . . ?
C6 N4 Eu1 120.7(5) . . ?
C34 N4 Eu1 120.9(6) . . ?
C34 N4 C6 118.4(7) . . ?
Ti2 O11 Ti2 145.0(8) 2_656 . ?
C3 O3 Ti1 128.5(9) . . ?
H4A C4 H4B 109.5 . . ?
H4A C4 H4C 109.5 . . ?
H4B C4 H4C 109.5 . . ?
C26 C4 H4A 109.5 . . ?
C26 C4 H4B 109.5 . . ?
C26 C4 H4C 109.5 . . ?
N4 C6 C10 116.8(7) . . ?
N4 C6 C18 120.3(8) . . ?
C18 C6 C10 122.7(8) . . ?
O7 C8 O9 125.0(13) . . ?
O7 C8 C44 121.3(12) . . ?
O9 C8 C44 113.7(13) . . ?
C16 O13 Ti2 125.6(8) . . ?
N1 C10 C6 116.4(7) . . ?
N1 C10 C22 122.0(9) . . ?
C22 C10 C6 121.7(8) . . ?
O12 C12 O2 126.0(15) . . ?
O12 C12 C32 120.8(15) . . ?
O12 C12 C32A 111(2) . . ?
O2 C12 C32 113.2(16) . . ?
O2 C12 C32A 122(2) . . ?
C16 C14 C29 104.4(8) . . ?
C16 C14 C17 108.7(14) . . ?
C16 C14 C29A 114(3) . . ?
C16 C14 C17A 116(4) . . ?
C30 C14 C16 112.2(14) . . ?
C30 C14 C29 110.8(18) . . ?
C30 C14 C17 110.4(10) . . ?
C17 C14 C29 110.2(17) . . ?
C30A C14 C16 102(3) . . ?
C30A C14 C29A 102(5) . . ?
C30A C14 C17A 108(5) . . ?
C17A C14 C29A 113(5) . . ?
O1 C16 O13 124.5(8) . . ?
O1 C16 C14 120.0(14) . . ?
O13 C16 C14 115.5(15) . . ?
C6 C18 H18 119.2 . . ?
C36 C18 C6 121.5(9) . . ?
C36 C18 H18 119.2 . . ?
C10 C22 H22 120.1 . . ?
C38 C22 C10 119.8(9) . . ?
C38 C22 H22 120.1 . . ?
C28 C24 H24 120.6 . . ?
C28 C24 C38 118.9(10) . . ?
C38 C24 H24 120.6 . . ?
C4 C26 C3 107.2(13) . . ?
C4 C26 C31 109.4(16) . . ?
C4 C26 C35 110.9(15) . . ?
C3 C26 C31 111.4(14) . . ?
C3 C26 C35 109.3(14) . . ?
C31 C26 C35 108.6(14) . . ?
N1 C28 C24 123.2(10) . . ?
N1 C28 H28 118.4 . . ?
C24 C28 H28 118.4 . . ?
C14 C30 H30A 109.5 . . ?
C14 C30 H30B 109.5 . . ?
C14 C30 H30C 109.5 . . ?
H30A C30 H30B 109.5 . . ?
H30A C30 H30C 109.5 . . ?
H30B C30 H30C 109.5 . . ?
C12 C32 C37 106.2(17) . . ?
C11 C32 C12 115(2) . . ?
C11 C32 C37 110(3) . . ?
C11 C32 C43 111(2) . . ?
C43 C32 C12 106(2) . . ?
C43 C32 C37 108(3) . . ?
N4 C34 H34 118.2 . . ?
N4 C34 C27 123.7(9) . . ?
C27 C34 H34 118.2 . . ?
C18 C36 C27 117.6(8) . . ?
C18 C36 C15 123.2(9) . . ?
C27 C36 C15 119.3(10) . . ?
C22 C38 C24 118.7(10) . . ?
C22 C38 H38 120.7 . . ?
C24 C38 H38 120.7 . . ?
H40A C40 H40B 109.5 . . ?
H40A C40 H40C 109.5 . . ?
H40B C40 H40C 109.5 . . ?
C13 C40 H40A 109.5 . . ?
C13 C40 H40B 109.5 . . ?
C13 C40 H40C 109.5 . . ?
C8 C44 C23 103(2) . . ?
C8 C44 C33 107.9(16) . . ?
C8 C44 C23A 103.6(16) . . ?
C8 C44 C33A 105.8(19) . . ?
C23 C44 C33 99(2) . . ?
C21 C44 C8 110(2) . . ?
C21 C44 C23 129(3) . . ?
C21 C44 C33 105(2) . . ?
C21A C44 C8 119.5(19) . . ?
C21A C44 C23A 110(3) . . ?
C21A C44 C33A 114(3) . . ?
C33A C44 C23A 102.0(19) . . ?
C32 C11 H11A 109.5 . . ?
C32 C11 H11B 109.5 . . ?
C32 C11 H11C 109.5 . . ?
H11A C11 H11B 109.5 . . ?
H11A C11 H11C 109.5 . . ?
H11B C11 H11C 109.5 . . ?
C44 C23 H23A 109.5 . . ?
C44 C23 H23B 109.5 . . ?
C44 C23 H23C 109.5 . . ?
H23A C23 H23B 109.5 . . ?
H23A C23 H23C 109.5 . . ?
H23B C23 H23C 109.5 . . ?
O8 C3 O3 125.6(13) . . ?
O8 C3 C26 120.6(14) . . ?
O3 C3 C26 113.8(14) . . ?
C40 C13 C1 101(2) . . ?
C40 C13 C40A 108(4) . . ?
C41A C13 C1 117(3) . . ?
C41A C13 C40 111(3) . . ?
C41A C13 C40A 113(3) . . ?
C40A C13 C1 106(3) . . ?
C34 C27 C36 118.5(10) . . ?
C34 C27 C19A 126.1(10) . . ?
C36 C27 C19A 115.4(10) . . ?
C14 C29 H29A 109.5 . . ?
C14 C29 H29B 109.5 . . ?
C14 C29 H29C 109.5 . . ?
H29A C29 H29B 109.5 . . ?
H29A C29 H29C 109.5 . . ?
H29B C29 H29C 109.5 . . ?
C36 C15 H15A 109.6 . . ?
C36 C15 H15B 109.6 . . ?
C36 C15 C7A 110.1(10) . . ?
H15A C15 H15B 108.2 . . ?
C7A C15 H15A 109.6 . . ?
C7A C15 H15B 109.6 . . ?
C26 C31 H31A 109.5 . . ?
C26 C31 H31B 109.5 . . ?
C26 C31 H31C 109.5 . . ?
H31A C31 H31B 109.5 . . ?
H31A C31 H31C 109.5 . . ?
H31B C31 H31C 109.5 . . ?
C44 C33 H33A 109.5 . . ?
C44 C33 H33B 109.5 . . ?
C44 C33 H33C 109.5 . . ?
H33A C33 H33B 109.5 . . ?
H33A C33 H33C 109.5 . . ?
H33B C33 H33C 109.5 . . ?
C14 C17 H17A 109.5 . . ?
C14 C17 H17B 109.5 . . ?
C14 C17 H17C 109.5 . . ?
H17A C17 H17B 109.5 . . ?
H17A C17 H17C 109.5 . . ?
H17B C17 H17C 109.5 . . ?
C26 C35 H35A 109.5 . . ?
C26 C35 H35B 109.5 . . ?
C26 C35 H35C 109.5 . . ?
H35A C35 H35B 109.5 . . ?
H35A C35 H35C 109.5 . . ?
H35B C35 H35C 109.5 . . ?
C32 C37 H37A 109.5 . . ?
C32 C37 H37B 109.5 . . ?
C32 C37 H37C 109.5 . . ?
H37A C37 H37B 109.5 . . ?
H37A C37 H37C 109.5 . . ?
H37B C37 H37C 109.5 . . ?
C44 C21 H21A 109.5 . . ?
C44 C21 H21B 109.5 . . ?
C44 C21 H21C 109.5 . . ?
H21A C21 H21B 109.5 . . ?
H21A C21 H21C 109.5 . . ?
H21B C21 H21C 109.5 . . ?
C32 C43 H43A 109.5 . . ?
C32 C43 H43B 109.5 . . ?
C32 C43 H43C 109.5 . . ?
H43A C43 H43B 109.5 . . ?
H43A C43 H43C 109.5 . . ?
H43B C43 H43C 109.5 . . ?
C44 C21A H21D 109.5 . . ?
C44 C21A H21E 109.5 . . ?
C44 C21A H21F 109.5 . . ?
H21D C21A H21E 109.5 . . ?
H21D C21A H21F 109.5 . . ?
H21E C21A H21F 109.5 . . ?
C44 C23A H23D 109.5 . . ?
C44 C23A H23E 109.5 . . ?
C44 C23A H23F 109.5 . . ?
H23D C23A H23E 109.5 . . ?
H23D C23A H23F 109.5 . . ?
H23E C23A H23F 109.5 . . ?
C44 C33A H33D 109.5 . . ?
C44 C33A H33E 109.5 . . ?
C44 C33A H33F 109.5 . . ?
H33D C33A H33E 109.5 . . ?
H33D C33A H33F 109.5 . . ?
H33E C33A H33F 109.5 . . ?
H37D C37A H37E 109.5 . . ?
H37D C37A H37F 109.5 . . ?
H37E C37A H37F 109.5 . . ?
C32A C37A H37D 109.5 . . ?
C32A C37A H37E 109.5 . . ?
C32A C37A H37F 109.5 . . ?
C12 C32A C37A 104(3) . . ?
C43A C32A C12 111(3) . . ?
C43A C32A C37A 104(4) . . ?
C11A C32A C12 112(3) . . ?
C11A C32A C37A 113(4) . . ?
C11A C32A C43A 113(3) . . ?
C32A C43A H43D 109.5 . . ?
C32A C43A H43E 109.5 . . ?
C32A C43A H43F 109.5 . . ?
H43D C43A H43E 109.5 . . ?
H43D C43A H43F 109.5 . . ?
H43E C43A H43F 109.5 . . ?
C32A C11A H11D 109.5 . . ?
C32A C11A H11E 109.5 . . ?
C32A C11A H11F 109.5 . . ?
H11D C11A H11E 109.5 . . ?
H11D C11A H11F 109.5 . . ?
H11E C11A H11F 109.5 . . ?
C13 C41A H41A 109.5 . . ?
C13 C41A H41B 109.5 . . ?
C13 C41A H41C 109.5 . . ?
H41A C41A H41B 109.5 . . ?
H41A C41A H41C 109.5 . . ?
H41B C41A H41C 109.5 . . ?
C13 C40A H40D 109.5 . . ?
C13 C40A H40E 109.5 . . ?
C13 C40A H40F 109.5 . . ?
H40D C40A H40E 109.5 . . ?
H40D C40A H40F 109.5 . . ?
H40E C40A H40F 109.5 . . ?
C14 C30A H30D 109.5 . . ?
C14 C30A H30E 109.5 . . ?
C14 C30A H30F 109.5 . . ?
H30D C30A H30E 109.5 . . ?
H30D C30A H30F 109.5 . . ?
H30E C30A H30F 109.5 . . ?
C14 C29A H29D 109.5 . . ?
C14 C29A H29E 109.5 . . ?
C14 C29A H29F 109.5 . . ?
H29D C29A H29E 109.5 . . ?
H29D C29A H29F 109.5 . . ?
H29E C29A H29F 109.5 . . ?
C14 C17A H17D 109.5 . . ?
C14 C17A H17E 109.5 . . ?
C14 C17A H17F 109.5 . . ?
H17D C17A H17E 109.5 . . ?
H17D C17A H17F 109.5 . . ?
H17E C17A H17F 109.5 . . ?
C42 C13A C1 109.4(16) . . ?
C42 C13A C40B 110(2) . . ?
C41B C13A C1 107.2(19) . . ?
C41B C13A C42 111(2) . . ?
C41B C13A C40B 113(2) . . ?
C40B C13A C1 106.3(16) . . ?
C13A C42 H42A 109.5 . . ?
C13A C42 H42B 109.5 . . ?
C13A C42 H42C 109.5 . . ?
H42A C42 H42B 109.5 . . ?
H42A C42 H42C 109.5 . . ?
H42B C42 H42C 109.5 . . ?
C13A C41B H41D 109.5 . . ?
C13A C41B H41E 109.5 . . ?
C13A C41B H41F 109.5 . . ?
H41D C41B H41E 109.5 . . ?
H41D C41B H41F 109.5 . . ?
H41E C41B H41F 109.5 . . ?
C13A C40B H40G 109.5 . . ?
C13A C40B H40H 109.5 . . ?
C13A C40B H40I 109.5 . . ?
H40G C40B H40H 109.5 . . ?
H40G C40B H40I 109.5 . . ?
H40H C40B H40I 109.5 . . ?
H20A C20A H20B 109.5 . . ?
H20A C20A H20C 109.5 . . ?
H20B C20A H20C 109.5 . . ?
C25A C20A H20A 109.5 . . ?
C25A C20A H20B 109.5 . . ?
C25A C20A H20C 109.5 . . ?
C20A C25A C7A 115.3(16) . . ?
C20A C25A C19A 120.5(13) . . ?
C20A C25A C39A 109.6(16) . . ?
C19A C25A C7A 86.3(11) . . ?
C39A C25A C7A 111.1(13) . . ?
C39A C25A C19A 112.3(13) . . ?
C15 C7A C25A 111.7(11) . . ?
C15 C7A H7A 115.6 . . ?
C15 C7A C9A 108.4(12) . . ?
C25A C7A H7A 115.6 . . ?
C25A C7A C9A 86.4(11) . . ?
C9A C7A H7A 115.6 . . ?
C7A C9A H9AA 114.3 . . ?
C7A C9A H9AB 114.3 . . ?
H9AA C9A H9AB 111.4 . . ?
C19A C9A C7A 86.1(12) . . ?
C19A C9A H9AA 114.3 . . ?
C19A C9A H9AB 114.3 . . ?
C27 C19A C25A 110.4(11) . . ?
C27 C19A C9A 106.6(12) . . ?
C27 C19A H19A 116.1 . . ?
C25A C19A H19A 116.1 . . ?
C9A C19A C25A 87.8(11) . . ?
C9A C19A H19A 116.1 . . ?
C25A C39A H39A 109.5 . . ?
C25A C39A H39B 109.5 . . ?
C25A C39A H39C 109.5 . . ?
H39A C39A H39B 109.5 . . ?
H39A C39A H39C 109.5 . . ?
H39B C39A H39C 109.5 . . ?

loop_
_geom_bond_atom_site_label_1
_geom_bond_atom_site_label_2
_geom_bond_distance
_geom_bond_site_symmetry_2
_geom_bond_publ_flag
Eu1 Ti1 3.739(2) 2_656 ?
Eu1 Ti1 3.802(3) . ?
Eu1 Ti2 3.773(3) . ?
Eu1 Ti2 3.746(3) 2_656 ?
Eu1 O6 2.396(5) . ?
Eu1 O8 2.390(10) . ?
Eu1 O14 2.337(5) 2_656 ?
Eu1 O7 2.418(10) 2_656 ?
Eu1 O2 2.384(10) 2_656 ?
Eu1 O5 2.363(10) . ?
Eu1 N1 2.596(7) . ?
Eu1 N4 2.671(7) . ?
Ti1 Ti2 2.8412(18) . ?
Ti1 O1 2.086(10) . ?
Ti1 O6 1.925(9) . ?
Ti1 O10 1.816(5) . ?
Ti1 O14 1.869(10) . ?
Ti1 O9 2.029(10) . ?
Ti1 O3 2.030(9) . ?
Ti2 O4 2.018(10) . ?
Ti2 O6 1.897(10) . ?
Ti2 O12 2.034(11) . ?
Ti2 O14 1.880(10) . ?
Ti2 O11 1.809(5) . ?
Ti2 O13 2.103(10) . ?
O1 C16 1.23(2) . ?
O4 C1 1.28(2) . ?
O8 C3 1.24(2) . ?
O12 C12 1.224(19) . ?
O7 C8 1.220(18) . ?
O2 C12 1.270(19) . ?
O9 C8 1.305(16) . ?
O5 C1 1.24(2) . ?
N1 C10 1.346(11) . ?
N1 C28 1.341(12) . ?
C1 C13 1.59(3) . ?
C1 C13A 1.58(2) . ?
N4 C6 1.373(11) . ?
N4 C34 1.325(13) . ?
O3 C3 1.275(19) . ?
C4 H4A 0.9800 . ?
C4 H4B 0.9800 . ?
C4 H4C 0.9800 . ?
C4 C26 1.52(2) . ?
C6 C10 1.474(13) . ?
C6 C18 1.390(12) . ?
C8 C44 1.53(2) . ?
O13 C16 1.297(19) . ?
C10 C22 1.381(13) . ?
C12 C32 1.56(3) . ?
C12 C32A 1.56(3) . ?
C14 C16 1.521(12) . ?
C14 C30 1.51(3) . ?
C14 C29 1.536(17) . ?
C14 C17 1.52(2) . ?
C14 C30A 1.52(3) . ?
C14 C29A 1.55(3) . ?
C14 C17A 1.53(4) . ?
C18 H18 0.9500 . ?
C18 C36 1.368(15) . ?
C22 H22 0.9500 . ?
C22 C38 1.364(15) . ?
C24 H24 0.9500 . ?
C24 C28 1.370(15) . ?
C24 C38 1.379(16) . ?
C26 C3 1.53(2) . ?
C26 C31 1.54(2) . ?
C26 C35 1.54(3) . ?
C28 H28 0.9500 . ?
C30 H30A 0.9800 . ?
C30 H30B 0.9800 . ?
C30 H30C 0.9800 . ?
C32 C11 1.45(4) . ?
C32 C37 1.58(3) . ?
C32 C43 1.53(4) . ?
C34 H34 0.9500 . ?
C34 C27 1.388(13) . ?
C36 C27 1.410(15) . ?
C36 C15 1.517(13) . ?
C38 H38 0.9500 . ?
C40 H40A 0.9800 . ?
C40 H40B 0.9800 . ?
C40 H40C 0.9800 . ?
C40 C13 1.53(3) . ?
C44 C23 1.64(4) . ?
C44 C33 1.68(3) . ?
C44 C21 1.35(3) . ?
C44 C21A 1.35(3) . ?
C44 C23A 1.67(3) . ?
C44 C33A 1.64(4) . ?
C11 H11A 0.9800 . ?
C11 H11B 0.9800 . ?
C11 H11C 0.9800 . ?
C23 H23A 0.9800 . ?
C23 H23B 0.9800 . ?
C23 H23C 0.9800 . ?
C13 C41A 1.45(4) . ?
C13 C40A 1.53(3) . ?
C27 C19A 1.503(17) . ?
C29 H29A 0.9800 . ?
C29 H29B 0.9800 . ?
C29 H29C 0.9800 . ?
C15 H15A 0.9900 . ?
C15 H15B 0.9900 . ?
C15 C7A 1.52(2) . ?
C31 H31A 0.9800 . ?
C31 H31B 0.9800 . ?
C31 H31C 0.9800 . ?
C33 H33A 0.9800 . ?
C33 H33B 0.9800 . ?
C33 H33C 0.9800 . ?
C17 H17A 0.9800 . ?
C17 H17B 0.9800 . ?
C17 H17C 0.9800 . ?
C35 H35A 0.9800 . ?
C35 H35B 0.9800 . ?
C35 H35C 0.9800 . ?
C37 H37A 0.9800 . ?
C37 H37B 0.9800 . ?
C37 H37C 0.9800 . ?
C21 H21A 0.9800 . ?
C21 H21B 0.9800 . ?
C21 H21C 0.9800 . ?
C43 H43A 0.9800 . ?
C43 H43B 0.9800 . ?
C43 H43C 0.9800 . ?
C21A H21D 0.9800 . ?
C21A H21E 0.9800 . ?
C21A H21F 0.9800 . ?
C23A H23D 0.9800 . ?
C23A H23E 0.9800 . ?
C23A H23F 0.9800 . ?
C33A H33D 0.9800 . ?
C33A H33E 0.9800 . ?
C33A H33F 0.9800 . ?
C37A H37D 0.9800 . ?
C37A H37E 0.9800 . ?
C37A H37F 0.9800 . ?
C37A C32A 1.59(4) . ?
C32A C43A 1.53(4) . ?
C32A C11A 1.45(4) . ?
C43A H43D 0.9800 . ?
C43A H43E 0.9800 . ?
C43A H43F 0.9800 . ?
C11A H11D 0.9800 . ?
C11A H11E 0.9800 . ?
C11A H11F 0.9800 . ?
C41A H41A 0.9800 . ?
C41A H41B 0.9800 . ?
C41A H41C 0.9800 . ?
C40A H40D 0.9800 . ?
C40A H40E 0.9800 . ?
C40A H40F 0.9800 . ?
C30A H30D 0.9800 . ?
C30A H30E 0.9800 . ?
C30A H30F 0.9800 . ?
C29A H29D 0.9800 . ?
C29A H29E 0.9800 . ?
C29A H29F 0.9800 . ?
C17A H17D 0.9800 . ?
C17A H17E 0.9800 . ?
C17A H17F 0.9800 . ?
C13A C42 1.51(3) . ?
C13A C41B 1.45(4) . ?
C13A C40B 1.53(2) . ?
C42 H42A 0.9800 . ?
C42 H42B 0.9800 . ?
C42 H42C 0.9800 . ?
C41B H41D 0.9800 . ?
C41B H41E 0.9800 . ?
C41B H41F 0.9800 . ?
C40B H40G 0.9800 . ?
C40B H40H 0.9800 . ?
C40B H40I 0.9800 . ?
C20A H20A 0.9800 . ?
C20A H20B 0.9800 . ?
C20A H20C 0.9800 . ?
C20A C25A 1.53(3) . ?
C25A C7A 1.56(2) . ?
C25A C19A 1.550(18) . ?
C25A C39A 1.55(2) . ?
C7A H7A 1.0000 . ?
C7A C9A 1.57(2) . ?
C9A H9AA 0.9900 . ?
C9A H9AB 0.9900 . ?
C9A C19A 1.55(2) . ?
C19A H19A 1.0000 . ?
C39A H39A 0.9800 . ?
C39A H39B 0.9800 . ?
C39A H39C 0.9800 . ?

loop_
_geom_torsion_atom_site_label_1
_geom_torsion_atom_site_label_2
_geom_torsion_atom_site_label_3
_geom_torsion_atom_site_label_4
_geom_torsion
_geom_torsion_site_symmetry_1
_geom_torsion_site_symmetry_2
_geom_torsion_site_symmetry_3
_geom_torsion_site_symmetry_4
_geom_torsion_publ_flag
Eu1 Ti1 O10 Ti1 58.18(12) 2_656 . . 2_656 ?
Eu1 Ti1 O10 Ti1 -57.61(13) . . . 2_656 ?
Eu1 Ti1 O14 Eu1 106.9(4) . . . 2_656 ?
Eu1 Ti1 O14 Ti2 -37.6(2) . . . . ?
Eu1 Ti1 O14 Ti2 -144.6(5) 2_656 . . . ?
Eu1 Ti2 O6 Eu1 102.2(3) 2_656 . . . ?
Eu1 Ti2 O6 Ti1 -135.7(4) . . . . ?
Eu1 Ti2 O6 Ti1 -33.6(2) 2_656 . . . ?
Eu1 Ti2 O14 Eu1 -106.6(4) . . . 2_656 ?
Eu1 Ti2 O14 Ti1 144.6(5) 2_656 . . . ?
Eu1 Ti2 O14 Ti1 38.1(2) . . . . ?
Eu1 Ti2 O11 Ti2 -58.59(12) 2_656 . . 2_656 ?
Eu1 Ti2 O11 Ti2 58.35(13) . . . 2_656 ?
Eu1 O8 C3 O3 35(2) . . . . ?
Eu1 O8 C3 C26 -147.8(12) . . . . ?
Eu1 O7 C8 O9 23(2) 2_656 . . . ?
Eu1 O7 C8 C44 -159.5(11) 2_656 . . . ?
Eu1 O2 C12 O12 -13(3) 2_656 . . . ?
Eu1 O2 C12 C32 169.0(16) 2_656 . . . ?
Eu1 O2 C12 C32A 159(2) 2_656 . . . ?
Eu1 O5 C1 O4 -27(3) . . . . ?
Eu1 O5 C1 C13 160.0(18) . . . . ?
Eu1 O5 C1 C13A 145.6(14) . . . . ?
Eu1 N1 C10 C6 0(2) . . . . ?
Eu1 N1 C10 C22 179.4(14) . . . . ?
Eu1 N1 C28 C24 -179(2) . . . . ?
Eu1 N4 C6 C10 -2(2) . . . . ?
Eu1 N4 C6 C18 -177.8(13) . . . . ?
Eu1 N4 C34 C27 176.3(11) . . . . ?
Ti1 Ti2 O6 Eu1 135.7(4) . . . . ?
Ti1 Ti2 O14 Eu1 -144.6(5) . . . 2_656 ?
Ti1 Ti2 O11 Ti2 -0.48(10) . . . 2_656 ?
Ti1 O1 C16 O13 -3.9(15) . . . . ?
Ti1 O1 C16 C14 173.4(8) . . . . ?
Ti1 O9 C8 O7 14(2) . . . . ?
Ti1 O9 C8 C44 -164.3(10) . . . . ?
Ti1 O3 C3 O8 -11(2) . . . . ?
Ti1 O3 C3 C26 170.8(10) . . . . ?
Ti2 Ti1 O10 Ti1 -0.48(10) . . . 2_656 ?
Ti2 Ti1 O14 Eu1 144.6(5) . . . 2_656 ?
Ti2 O4 C1 O5 8(2) . . . . ?
Ti2 O4 C1 C13 179(2) . . . . ?
Ti2 O4 C1 C13A -166.5(10) . . . . ?
Ti2 O12 C12 O2 -22(3) . . . . ?
Ti2 O12 C12 C32 155.9(18) . . . . ?
Ti2 O12 C12 C32A 165(2) . . . . ?
Ti2 O13 C16 O1 4.2(14) . . . . ?
Ti2 O13 C16 C14 -173.3(7) . . . . ?
O1 Ti1 O10 Ti1 175(2) . . . 2_656 ?
O1 Ti1 O14 Eu1 -137.2(5) . . . 2_656 ?
O1 Ti1 O14 Ti2 78.3(4) . . . . ?
O4 Ti2 O6 Eu1 -63.7(5) . . . . ?
O4 Ti2 O6 Ti1 160.6(4) . . . . ?
O4 Ti2 O11 Ti2 136.3(3) . . . 2_656 ?
O4 C1 C13 C40 92(3) . . . . ?
O4 C1 C13 C41A -147(3) . . . . ?
O4 C1 C13 C40A -20(4) . . . . ?
O4 C1 C13A C42 51(2) . . . . ?
O4 C1 C13A C41B 170.9(18) . . . . ?
O4 C1 C13A C40B -68(2) . . . . ?
O6 Ti1 O10 Ti1 -42.3(3) . . . 2_656 ?
O6 Ti1 O14 Eu1 133.2(4) . . . 2_656 ?
O6 Ti1 O14 Ti2 -11.3(2) . . . . ?
O6 Ti2 O14 Eu1 -133.2(4) . . . 2_656 ?
O6 Ti2 O14 Ti1 11.5(2) . . . . ?
O6 Ti2 O11 Ti2 42.2(3) . . . 2_656 ?
O10 Ti1 O14 Eu1 35.4(5) . . . 2_656 ?
O10 Ti1 O14 Ti2 -109.1(4) . . . . ?
O12 Ti2 O6 Eu1 177.0(17) . . . . ?
O12 Ti2 O6 Ti1 41.3(19) . . . . ?
O12 Ti2 O14 Eu1 56.2(5) . . . 2_656 ?
O12 Ti2 O14 Ti1 -159.2(4) . . . . ?
O12 Ti2 O11 Ti2 -131.5(3) . . . 2_656 ?
O12 C12 C32 C11 -131(2) . . . . ?
O12 C12 C32 C37 -9(4) . . . . ?
O12 C12 C32 C43 106(2) . . . . ?
O12 C12 C32A C37A -67(4) . . . . ?
O12 C12 C32A C43A 45(3) . . . . ?
O12 C12 C32A C11A 171(3) . . . . ?
O14 Ti1 O10 Ti1 40.1(3) . . . 2_656 ?
O14 Ti2 O6 Eu1 124.7(4) . . . . ?
O14 Ti2 O6 Ti1 -11.1(2) . . . . ?
O14 Ti2 O11 Ti2 -40.5(3) . . . 2_656 ?
O7 C8 C44 C23 42(3) . . . . ?
O7 C8 C44 C33 146.7(18) . . . . ?
O7 C8 C44 C21 -99(2) . . . . ?
O7 C8 C44 C21A -168(3) . . . . ?
O7 C8 C44 C23A -45(2) . . . . ?
O7 C8 C44 C33A 62(2) . . . . ?
O2 C12 C32 C11 47(3) . . . . ?
O2 C12 C32 C37 169(2) . . . . ?
O2 C12 C32 C43 -76(2) . . . . ?
O2 C12 C32A C37A 120(3) . . . . ?
O2 C12 C32A C43A -129(3) . . . . ?
O2 C12 C32A C11A -2(4) . . . . ?
O9 Ti1 O10 Ti1 132.4(3) . . . 2_656 ?
O9 Ti1 O14 Eu1 -56.4(5) . . . 2_656 ?
O9 Ti1 O14 Ti2 159.1(4) . . . . ?
O9 C8 C44 C23 -140(2) . . . . ?
O9 C8 C44 C33 -35(2) . . . . ?
O9 C8 C44 C21 79(3) . . . . ?
O9 C8 C44 C21A 10(4) . . . . ?
O9 C8 C44 C23A 133.0(17) . . . . ?
O9 C8 C44 C33A -120.0(17) . . . . ?
O5 C1 C13 C40 -96(3) . . . . ?
O5 C1 C13 C41A 25(3) . . . . ?
O5 C1 C13 C40A 152(3) . . . . ?
O5 C1 C13A C42 -123(2) . . . . ?
O5 C1 C13A C41B -3(3) . . . . ?
O5 C1 C13A C40B 119(2) . . . . ?
N1 C10 C22 C38 -1(3) . . . . ?
N4 C6 C10 N1 1(3) . . . . ?
N4 C6 C10 C22 -177.8(16) . . . . ?
N4 C6 C18 C36 1(3) . . . . ?
N4 C34 C27 C36 1(2) . . . . ?
N4 C34 C27 C19A -175.5(15) . . . . ?
O11 Ti2 O6 Eu1 29.4(5) . . . . ?
O11 Ti2 O6 Ti1 -106.4(4) . . . . ?
O11 Ti2 O14 Eu1 -35.1(5) . . . 2_656 ?
O11 Ti2 O14 Ti1 109.5(4) . . . . ?
O3 Ti1 O10 Ti1 -135.6(3) . . . 2_656 ?
C4 C26 C3 O8 -106.5(17) . . . . ?
C4 C26 C3 O3 71.4(18) . . . . ?
C6 N4 C34 C27 -1(3) . . . . ?
C6 C10 C22 C38 178(2) . . . . ?
C6 C18 C36 C27 -2(2) . . . . ?
C6 C18 C36 C15 179.5(15) . . . . ?
O13 Ti2 O6 Eu1 -146.1(4) . . . . ?
O13 Ti2 O6 Ti1 78.2(4) . . . . ?
O13 Ti2 O14 Eu1 138.1(5) . . . 2_656 ?
O13 Ti2 O14 Ti1 -77.3(4) . . . . ?
C10 N1 C28 C24 0(3) . . . . ?
C10 C6 C18 C36 -173.7(17) . . . . ?
C10 C22 C38 C24 0(3) . . . . ?
C18 C6 C10 N1 176.6(17) . . . . ?
C18 C6 C10 C22 -2(3) . . . . ?
C18 C36 C27 C34 0.2(18) . . . . ?
C18 C36 C27 C19A 177.3(13) . . . . ?
C18 C36 C15 C7A -177.3(13) . . . . ?
C28 N1 C10 C6 -178(2) . . . . ?
C28 N1 C10 C22 1(3) . . . . ?
C28 C24 C38 C22 0(4) . . . . ?
C30 C14 C16 O1 148.1(14) . . . . ?
C30 C14 C16 O13 -34.4(16) . . . . ?
C34 N4 C6 C10 175.5(16) . . . . ?
C34 N4 C6 C18 0(3) . . . . ?
C34 C27 C19A C25A -134.9(14) . . . . ?
C34 C27 C19A C9A 131.2(14) . . . . ?
C36 C27 C19A C25A 48.2(15) . . . . ?
C36 C27 C19A C9A -45.7(14) . . . . ?
C36 C15 C7A C25A -48.7(14) . . . . ?
C36 C15 C7A C9A 44.8(15) . . . . ?
C38 C24 C28 N1 0(4) . . . . ?
C27 C36 C15 C7A 3.8(16) . . . . ?
C29 C14 C16 O1 -91.8(19) . . . . ?
C29 C14 C16 O13 85.7(18) . . . . ?
C15 C36 C27 C34 179.2(12) . . . . ?
C15 C36 C27 C19A -3.6(15) . . . . ?
C15 C7A C9A C19A -84.6(13) . . . . ?
C31 C26 C3 O8 13(2) . . . . ?
C31 C26 C3 O3 -169.0(15) . . . . ?
C17 C14 C16 O1 25.7(16) . . . . ?
C17 C14 C16 O13 -156.7(13) . . . . ?
C35 C26 C3 O8 133.2(15) . . . . ?
C35 C26 C3 O3 -48.9(18) . . . . ?
C30A C14 C16 O1 86(4) . . . . ?
C30A C14 C16 O13 -97(4) . . . . ?
C29A C14 C16 O1 -166(4) . . . . ?
C29A C14 C16 O13 12(4) . . . . ?
C17A C14 C16 O1 -31(4) . . . . ?
C17A C14 C16 O13 146(4) . . . . ?
C20A C25A C7A C15 -40.7(17) . . . . ?
C20A C25A C7A C9A -149.2(11) . . . . ?
C20A C25A C19A C27 38(2) . . . . ?
C20A C25A C19A C9A 144.8(16) . . . . ?
C25A C7A C9A C19A 27.1(11) . . . . ?
C7A C25A C19A C27 -79.4(12) . . . . ?
C7A C25A C19A C9A 27.5(11) . . . . ?
C7A C9A C19A C27 83.2(12) . . . . ?
C7A C9A C19A C25A -27.4(11) . . . . ?
C19A C25A C7A C15 81.4(12) . . . . ?
C19A C25A C7A C9A -27.1(10) . . . . ?
C39A C25A C7A C15 -166.1(13) . . . . ?
C39A C25A C7A C9A 85.5(14) . . . . ?
C39A C25A C19A C27 169.3(13) . . . . ?
C39A C25A C19A C9A -83.7(15) . . . . ?

loop_
_platon_squeeze_void_nr
_platon_squeeze_void_average_x
_platon_squeeze_void_average_y
_platon_squeeze_void_average_z
_platon_squeeze_void_volume
_platon_squeeze_void_count_electrons
_platon_squeeze_void_content
1 0.500 0.065 0.500 166 39 '1.5 MeCN,0.5 H2O'
2 1.000 0.565 0.500 166 39 '1.5 MeCN,0.5 H2O'

loop_
_twin_individual_id
_twin_individual_mass_fraction_refined
1 0.915(13)
2 0.085(13)
